data_1561101
loop_
_publ_author_name
'Gimeno, Ignacio'
'Urtizberea, Ainhoa'
'Rom\'an-Roche, Juan'
'Zueco, David'
'Cam\'on, Agust\'in'
'Alonso, Pablo J.'
'Roubeau, Olivier'
'Luis, Fernando'

_publ_section_title
;
 Broad-band spectroscopy of a vanadyl porphyrin: a model electronuclear
 spin qudit
;
_journal_issue 15
_journal_name_full 'Chemical Science'
_journal_page_first 5621
_journal_page_last 5630
_journal_paper_doi 10.1039/D1SC00564B
_journal_volume 12
_journal_year 2021
_chemical_formula_moiety 'C56 H46 N4 O8'
_chemical_formula_sum 'C56 H46 N4 O8'
_chemical_formula_weight 902.97
_space_group_crystal_system monoclinic
_space_group_IT_number 14
_space_group_name_Hall '-P 2yn'
_space_group_name_H-M_alt 'P 1 21/n 1'
_atom_sites_solution_hydrogens mixed
_audit_creation_method SHELXL-2014
_audit_update_record
;
2021-01-26 deposited with the CCDC.	2021-03-10 downloaded from the CCDC.
;
_cell_angle_alpha 90
_cell_angle_beta 92.992(9)
_cell_angle_gamma 90
_cell_formula_units_Z 2
_cell_length_a 9.0183(15)
_cell_length_b 10.8486(18)
_cell_length_c 22.331(3)
_cell_measurement_reflns_used 5611
_cell_measurement_temperature 100(2)
_cell_measurement_theta_max 26.39
_cell_measurement_theta_min 2.39
_cell_volume 2181.8(6)
_computing_cell_refinement 'SAINT (Bruker)'
_computing_data_collection 'Bruker APEX 2'
_computing_data_reduction 'SAINT (Bruker)'
_computing_structure_refinement 'SHELXL-2014 (Sheldrick, 2015)'
_computing_structure_solution 'SHELXT (Sheldrick, 2015)'
_diffrn_ambient_temperature 100(2)
_diffrn_measured_fraction_theta_full 0.990
_diffrn_measured_fraction_theta_max 0.990
_diffrn_measurement_device_type 'Bruker APEX II QUAZAR'
_diffrn_measurement_method '\f and \w rotation with narrow frames'
_diffrn_radiation_source 'multilayer monochromator ImuS'
_diffrn_radiation_type MoK\a
_diffrn_radiation_wavelength 0.71073
_diffrn_reflns_av_R_equivalents 0.0299
_diffrn_reflns_av_unetI/netI 0.0291
_diffrn_reflns_Laue_measured_fraction_full 0.990
_diffrn_reflns_Laue_measured_fraction_max 0.990
_diffrn_reflns_limit_h_max 10
_diffrn_reflns_limit_h_min -10
_diffrn_reflns_limit_k_max 12
_diffrn_reflns_limit_k_min -12
_diffrn_reflns_limit_l_max 25
_diffrn_reflns_limit_l_min -26
_diffrn_reflns_number 13440
_diffrn_reflns_point_group_measured_fraction_full 0.990
_diffrn_reflns_point_group_measured_fraction_max 0.990
_diffrn_reflns_theta_full 24.713
_diffrn_reflns_theta_max 24.712
_diffrn_reflns_theta_min 1.826
_exptl_absorpt_coefficient_mu 0.093
_exptl_absorpt_correction_T_max 0.745
_exptl_absorpt_correction_T_min 0.659
_exptl_absorpt_correction_type multi-scan
_exptl_absorpt_process_details 'SADABS-2008/1 - Bruker AXS'
_exptl_crystal_colour violet
_exptl_crystal_density_diffrn 1.374
_exptl_crystal_description block
_exptl_crystal_F_000 948
_exptl_crystal_size_max 0.200
_exptl_crystal_size_mid 0.170
_exptl_crystal_size_min 0.160
_refine_diff_density_max 0.842
_refine_diff_density_min -0.389
_refine_diff_density_rms 0.062
_refine_ls_extinction_method none
_refine_ls_goodness_of_fit_ref 1.132
_refine_ls_hydrogen_treatment mixed
_refine_ls_matrix_type full
_refine_ls_number_parameters 326
_refine_ls_number_reflns 3693
_refine_ls_number_restraints 17
_refine_ls_restrained_S_all 1.137
_refine_ls_R_factor_all 0.0660
_refine_ls_R_factor_gt 0.0601
_refine_ls_shift/su_max 0.000
_refine_ls_shift/su_mean 0.000
_refine_ls_structure_factor_coef Fsqd
_refine_ls_weighting_details 'w=1/[\s^2^(Fo^2^)+(0.0586P)^2^+3.3746P] where P=(Fo^2^+2Fc^2^)/3'
_refine_ls_weighting_scheme calc
_refine_ls_wR_factor_gt 0.1536
_refine_ls_wR_factor_ref 0.1573
_reflns_Friedel_coverage 0.000
_reflns_number_gt 3304
_reflns_number_total 3693
_reflns_threshold_expression 'I > 2\s(I)'
_cod_data_source_file d1sc00564b2.cif
_cod_data_source_block orz237a
_cod_depositor_comments 'Adding full bibliography for 1561101--1561103.cif.'
_cod_original_sg_symbol_H-M 'P 21/n'
_cod_database_code 1561101
_shelx_space_group_comment
;
The symmetry employed for this shelxl refinement is uniquely defined
by the following loop, which should always be used as a source of
symmetry information in preference to the above space-group names.
They are only intended as comments.
;
_shelx_estimated_absorpt_t_min 0.982
_shelx_estimated_absorpt_t_max 0.985
_shelxl_version_number 2014-3

loop_
_space_group_symop_operation_xyz
'x, y, z'
'-x+1/2, y+1/2, -z+1/2'
'-x, -y, -z'
'x-1/2, -y-1/2, z-1/2'

loop_
_atom_site_label
_atom_site_type_symbol
_atom_site_fract_x
_atom_site_fract_y
_atom_site_fract_z
_atom_site_U_iso_or_equiv
_atom_site_adp_type
_atom_site_occupancy
_atom_site_site_symmetry_order
_atom_site_calc_flag
_atom_site_refinement_flags_posn
_atom_site_refinement_flags_adp
_atom_site_refinement_flags_occupancy
_atom_site_disorder_assembly
_atom_site_disorder_group
N1 N 0.4005(2) 0.1535(2) 0.46079(10) 0.0196(5) Uani 1 1 d D . . . .
H1 H 0.449(6) 0.096(4) 0.475(3) 0.029 Uiso 0.5 1 d D U P A 1
N2 N 0.4785(2) 0.0763(2) 0.58354(10) 0.0200(5) Uani 1 1 d D . . . .
H2 H 0.492(7) 0.048(6) 0.5502(15) 0.030 Uiso 0.5 1 d D U P B 2
O1 O 0.2140(2) 0.14970(19) 0.07101(9) 0.0328(5) Uani 1 1 d . . . . .
O2 O 0.3349(2) 0.32800(18) 0.09106(9) 0.0292(5) Uani 1 1 d . . . . .
O3 O 0.0202(2) 0.72800(18) 0.68101(9) 0.0288(5) Uani 1 1 d . . . . .
O4 O 0.2092(2) 0.82570(17) 0.63857(9) 0.0299(5) Uani 1 1 d . . . . .
C1 C 0.4012(3) 0.0887(2) 0.35487(12) 0.0196(6) Uani 1 1 d . . . . .
C2 C 0.3663(3) 0.1703(2) 0.40080(12) 0.0203(6) Uani 1 1 d . . . . .
C3 C 0.2881(3) 0.2856(2) 0.39244(13) 0.0217(6) Uani 1 1 d . . . . .
H3A H 0.2513 0.3192 0.3553 0.026 Uiso 1 1 calc R U . . .
C4 C 0.2768(3) 0.3371(2) 0.44707(12) 0.0219(6) Uani 1 1 d . . . . .
H4A H 0.2310 0.4136 0.4554 0.026 Uiso 1 1 calc R U . . .
C5 C 0.3471(3) 0.2542(2) 0.49041(12) 0.0190(6) Uani 1 1 d . . . . .
C6 C 0.3538(3) 0.2715(2) 0.55260(12) 0.0197(6) Uani 1 1 d . . . . .
C7 C 0.4141(3) 0.1881(2) 0.59485(12) 0.0196(6) Uani 1 1 d . . . . .
C8 C 0.4229(3) 0.2081(3) 0.65859(12) 0.0233(6) Uani 1 1 d . . . . .
H8A H 0.3867 0.2780 0.6789 0.028 Uiso 1 1 calc R U . . .
C9 C 0.4921(3) 0.1093(2) 0.68455(13) 0.0237(6) Uani 1 1 d . . . . .
H9A H 0.5135 0.0973 0.7263 0.028 Uiso 1 1 calc R U . . .
C10 C 0.5270(3) 0.0261(2) 0.63727(12) 0.0197(6) Uani 1 1 d . . . . .
C11 C 0.3629(3) 0.1262(2) 0.29136(12) 0.0205(6) Uani 1 1 d . . . . .
C12 C 0.2584(3) 0.0618(2) 0.25580(13) 0.0226(6) Uani 1 1 d . . . . .
H12A H 0.2056 -0.0045 0.2726 0.027 Uiso 1 1 calc R U . . .
C13 C 0.4372(3) 0.2255(2) 0.26615(12) 0.0215(6) Uani 1 1 d . . . . .
H13A H 0.5079 0.2713 0.2901 0.026 Uiso 1 1 calc R U . . .
C14 C 0.2301(3) 0.0927(2) 0.19631(13) 0.0222(6) Uani 1 1 d . . . . .
H14A H 0.1592 0.0472 0.1724 0.027 Uiso 1 1 calc R U . . .
C15 C 0.4081(3) 0.2574(2) 0.20672(12) 0.0210(6) Uani 1 1 d . . . . .
H15A H 0.4585 0.3251 0.1901 0.025 Uiso 1 1 calc R U . . .
C16 C 0.3055(3) 0.1907(2) 0.17121(12) 0.0207(6) Uani 1 1 d . . . . .
C17 C 0.2784(3) 0.2187(3) 0.10595(13) 0.0231(6) Uani 1 1 d . . . . .
C18 C 0.3247(4) 0.3617(4) 0.02794(16) 0.0475(9) Uani 1 1 d D U . . .
H18A H 0.3061 0.4512 0.0235 0.057 Uiso 0.733(8) 1 d R U P C 1
H18B H 0.2405 0.3172 0.0075 0.057 Uiso 0.733(8) 1 d R U P C 1
H18C H 0.4007 0.4274 0.0268 0.057 Uiso 0.267(8) 1 d R U P C 2
H18D H 0.3719 0.2890 0.0100 0.057 Uiso 0.267(8) 1 d R U P C 2
C19A C 0.4627(5) 0.3297(5) -0.0001(2) 0.0407(13) Uani 0.733(8) 1 d D U P C 1
H19A H 0.4600 0.3623 -0.0410 0.061 Uiso 0.733(8) 1 calc R U P C 1
H19B H 0.4733 0.2398 -0.0012 0.061 Uiso 0.733(8) 1 calc R U P C 1
H19C H 0.5471 0.3654 0.0233 0.061 Uiso 0.733(8) 1 calc R U P C 1
C19B C 0.2340(16) 0.3977(17) -0.0178(6) 0.062(5) Uani 0.267(8) 1 d D U P C 2
H19D H 0.2913 0.4101 -0.0534 0.092 Uiso 0.267(8) 1 calc R U P C 2
H19E H 0.1857 0.4752 -0.0074 0.092 Uiso 0.267(8) 1 calc R U P C 2
H19F H 0.1583 0.3344 -0.0261 0.092 Uiso 0.267(8) 1 calc R U P C 2
C21 C 0.2948(3) 0.3902(2) 0.57649(12) 0.0187(6) Uani 1 1 d . . . . .
C22 C 0.3754(3) 0.4988(3) 0.57199(13) 0.0234(6) Uani 1 1 d . . . . .
H22A H 0.4673 0.4978 0.5531 0.028 Uiso 1 1 calc R U . . .
C23 C 0.1605(3) 0.3933(3) 0.60533(14) 0.0266(6) Uani 1 1 d . . . . .
H23A H 0.1042 0.3198 0.6086 0.032 Uiso 1 1 calc R U . . .
C24 C 0.3230(3) 0.6083(2) 0.59483(13) 0.0230(6) Uani 1 1 d . . . . .
H24A H 0.3778 0.6822 0.5904 0.028 Uiso 1 1 calc R U . . .
C25 C 0.1085(3) 0.5023(3) 0.62925(13) 0.0256(6) Uani 1 1 d . . . . .
H25A H 0.0175 0.5030 0.6489 0.031 Uiso 1 1 calc R U . . .
C26 C 0.1898(3) 0.6107(2) 0.62448(12) 0.0208(6) Uani 1 1 d . . . . .
C27 C 0.1293(3) 0.7252(2) 0.65118(13) 0.0232(6) Uani 1 1 d . . . . .
C28 C 0.1491(4) 0.9435(3) 0.65918(15) 0.0349(7) Uani 1 1 d . . . . .
H28A H 0.0410 0.9459 0.6489 0.042 Uiso 1 1 calc R U . . .
H28B H 0.1956 1.0118 0.6375 0.042 Uiso 1 1 calc R U . . .
C29 C 0.1750(4) 0.9641(3) 0.72593(14) 0.0359(7) Uani 1 1 d . . . . .
H29A H 0.1667 1.0522 0.7348 0.054 Uiso 1 1 calc R U . . .
H29B H 0.2744 0.9350 0.7388 0.054 Uiso 1 1 calc R U . . .
H29C H 0.1005 0.9184 0.7474 0.054 Uiso 1 1 calc R U . . .

loop_
_atom_site_aniso_label
_atom_site_aniso_U_11
_atom_site_aniso_U_22
_atom_site_aniso_U_33
_atom_site_aniso_U_23
_atom_site_aniso_U_13
_atom_site_aniso_U_12
N1 0.0208(11) 0.0150(11) 0.0231(13) -0.0001(9) 0.0036(9) -0.0010(9)
N2 0.0230(11) 0.0141(11) 0.0231(13) 0.0007(10) 0.0032(9) 0.0003(9)
O1 0.0368(12) 0.0336(12) 0.0271(11) -0.0030(10) -0.0068(9) -0.0021(9)
O2 0.0334(11) 0.0298(11) 0.0239(11) 0.0075(9) -0.0023(8) -0.0019(9)
O3 0.0293(11) 0.0225(10) 0.0354(12) -0.0030(9) 0.0089(9) 0.0033(8)
O4 0.0347(11) 0.0178(10) 0.0378(12) -0.0037(9) 0.0090(9) -0.0005(8)
C1 0.0179(12) 0.0175(13) 0.0234(15) 0.0030(11) 0.0026(10) -0.0035(10)
C2 0.0174(12) 0.0207(14) 0.0230(15) 0.0027(11) 0.0019(10) -0.0042(10)
C3 0.0202(13) 0.0190(13) 0.0259(15) 0.0030(12) 0.0023(11) -0.0006(11)
C4 0.0192(13) 0.0187(13) 0.0280(15) 0.0016(12) 0.0034(11) 0.0012(10)
C5 0.0176(12) 0.0132(12) 0.0264(15) -0.0007(11) 0.0039(10) -0.0032(10)
C6 0.0169(12) 0.0144(13) 0.0282(15) 0.0016(11) 0.0047(10) -0.0034(10)
C7 0.0191(12) 0.0144(12) 0.0257(15) -0.0009(11) 0.0043(10) -0.0037(10)
C8 0.0263(14) 0.0191(14) 0.0246(15) -0.0041(12) 0.0024(11) 0.0005(11)
C9 0.0288(14) 0.0211(14) 0.0213(15) -0.0015(12) 0.0009(11) -0.0006(11)
C10 0.0211(13) 0.0172(13) 0.0211(14) -0.0004(11) 0.0037(10) -0.0023(10)
C11 0.0226(13) 0.0174(13) 0.0221(15) 0.0003(11) 0.0055(10) 0.0041(10)
C12 0.0218(13) 0.0159(13) 0.0304(16) 0.0006(12) 0.0028(11) -0.0033(10)
C13 0.0222(13) 0.0184(13) 0.0240(15) -0.0023(11) 0.0011(11) -0.0004(11)
C14 0.0187(13) 0.0192(14) 0.0282(16) -0.0012(12) -0.0025(11) 0.0001(10)
C15 0.0217(13) 0.0151(13) 0.0267(15) 0.0006(11) 0.0061(11) 0.0018(10)
C16 0.0188(13) 0.0186(13) 0.0249(15) -0.0015(11) 0.0024(10) 0.0055(10)
C17 0.0184(13) 0.0220(14) 0.0288(16) -0.0001(12) 0.0009(11) 0.0054(11)
C18 0.0447(19) 0.056(2) 0.042(2) 0.0112(18) -0.0008(14) 0.0027(17)
C19A 0.043(2) 0.051(3) 0.028(2) 0.005(2) 0.0018(18) 0.000(2)
C19B 0.051(8) 0.083(11) 0.051(8) 0.014(8) -0.002(5) 0.024(8)
C21 0.0200(13) 0.0162(13) 0.0198(14) -0.0007(11) 0.0004(10) 0.0004(10)
C22 0.0198(13) 0.0235(15) 0.0276(15) -0.0029(12) 0.0062(11) -0.0014(11)
C23 0.0237(14) 0.0173(14) 0.0393(18) -0.0018(13) 0.0070(12) -0.0042(11)
C24 0.0218(13) 0.0159(13) 0.0314(16) -0.0013(12) 0.0024(11) -0.0036(10)
C25 0.0186(13) 0.0222(14) 0.0366(17) -0.0007(12) 0.0085(11) 0.0006(11)
C26 0.0211(13) 0.0208(14) 0.0203(14) 0.0004(11) -0.0005(10) 0.0021(11)
C27 0.0250(14) 0.0183(14) 0.0259(15) 0.0007(12) -0.0030(11) 0.0026(11)
C28 0.0404(18) 0.0248(16) 0.0394(19) -0.0009(14) 0.0019(14) 0.0041(13)
C29 0.0426(18) 0.0313(17) 0.0332(18) 0.0012(14) -0.0046(14) -0.0026(14)

loop_
_atom_type_symbol
_atom_type_description
_atom_type_scat_dispersion_real
_atom_type_scat_dispersion_imag
_atom_type_scat_source
C C 0.0033 0.0016 'International Tables Vol C Tables 4.2.6.8 and 6.1.1.4'
H H 0.0000 0.0000 'International Tables Vol C Tables 4.2.6.8 and 6.1.1.4'
N N 0.0061 0.0033 'International Tables Vol C Tables 4.2.6.8 and 6.1.1.4'
O O 0.0106 0.0060 'International Tables Vol C Tables 4.2.6.8 and 6.1.1.4'

loop_
_geom_angle_atom_site_label_1
_geom_angle_atom_site_label_2
_geom_angle_atom_site_label_3
_geom_angle
_geom_angle_site_symmetry_1
_geom_angle_site_symmetry_3
_geom_angle_publ_flag
C2 N1 C5 107.3(2) . . ?
C2 N1 H1 125(5) . . ?
C5 N1 H1 128(5) . . ?
C10 N2 C7 108.0(2) . . ?
C10 N2 H2 126(5) . . ?
C7 N2 H2 126(5) . . ?
C17 O2 C18 117.2(2) . . ?
C27 O4 C28 115.4(2) . . ?
C2 C1 C10 125.8(2) . 3_656 ?
C2 C1 C11 118.1(2) . . ?
C10 C1 C11 116.1(2) 3_656 . ?
N1 C2 C1 125.7(2) . . ?
N1 C2 C3 109.0(2) . . ?
C1 C2 C3 125.4(2) . . ?
C4 C3 C2 107.5(2) . . ?
C4 C3 H3A 126.3 . . ?
C2 C3 H3A 126.3 . . ?
C3 C4 C5 107.3(2) . . ?
C3 C4 H4A 126.4 . . ?
C5 C4 H4A 126.4 . . ?
N1 C5 C6 125.8(2) . . ?
N1 C5 C4 108.9(2) . . ?
C6 C5 C4 125.2(2) . . ?
C7 C6 C5 125.3(2) . . ?
C7 C6 C21 116.6(2) . . ?
C5 C6 C21 118.0(2) . . ?
N2 C7 C6 127.0(2) . . ?
N2 C7 C8 108.2(2) . . ?
C6 C7 C8 124.8(2) . . ?
C9 C8 C7 107.7(2) . . ?
C9 C8 H8A 126.1 . . ?
C7 C8 H8A 126.1 . . ?
C8 C9 C10 107.2(2) . . ?
C8 C9 H9A 126.4 . . ?
C10 C9 H9A 126.4 . . ?
N2 C10 C1 125.7(2) . 3_656 ?
N2 C10 C9 108.8(2) . . ?
C1 C10 C9 125.5(2) 3_656 . ?
C12 C11 C13 118.8(2) . . ?
C12 C11 C1 121.3(2) . . ?
C13 C11 C1 119.8(2) . . ?
C14 C12 C11 120.9(2) . . ?
C14 C12 H12A 119.6 . . ?
C11 C12 H12A 119.6 . . ?
C15 C13 C11 120.4(2) . . ?
C15 C13 H13A 119.8 . . ?
C11 C13 H13A 119.8 . . ?
C12 C14 C16 120.2(2) . . ?
C12 C14 H14A 119.9 . . ?
C16 C14 H14A 119.9 . . ?
C13 C15 C16 120.3(2) . . ?
C13 C15 H15A 119.8 . . ?
C16 C15 H15A 119.8 . . ?
C15 C16 C14 119.4(2) . . ?
C15 C16 C17 121.3(2) . . ?
C14 C16 C17 119.2(2) . . ?
O1 C17 O2 124.4(3) . . ?
O1 C17 C16 123.5(3) . . ?
O2 C17 C16 112.1(2) . . ?
C19B C18 O2 145.2(8) . . ?
O2 C18 C19A 110.0(3) . . ?
O2 C18 H18A 110.2 . . ?
C19A C18 H18A 109.5 . . ?
O2 C18 H18B 109.4 . . ?
C19A C18 H18B 109.6 . . ?
H18A C18 H18B 108.1 . . ?
C19B C18 H18C 99.6 . . ?
O2 C18 H18C 101.4 . . ?
C19B C18 H18D 100.6 . . ?
O2 C18 H18D 100.7 . . ?
H18C C18 H18D 104.5 . . ?
C18 C19A H19A 109.5 . . ?
C18 C19A H19B 109.5 . . ?
H19A C19A H19B 109.5 . . ?
C18 C19A H19C 109.5 . . ?
H19A C19A H19C 109.5 . . ?
H19B C19A H19C 109.5 . . ?
C18 C19B H19D 109.5 . . ?
C18 C19B H19E 109.5 . . ?
H19D C19B H19E 109.5 . . ?
C18 C19B H19F 109.5 . . ?
H19D C19B H19F 109.5 . . ?
H19E C19B H19F 109.5 . . ?
C22 C21 C23 118.7(2) . . ?
C22 C21 C6 120.3(2) . . ?
C23 C21 C6 121.0(2) . . ?
C24 C22 C21 120.7(2) . . ?
C24 C22 H22A 119.7 . . ?
C21 C22 H22A 119.7 . . ?
C25 C23 C21 121.0(2) . . ?
C25 C23 H23A 119.5 . . ?
C21 C23 H23A 119.5 . . ?
C22 C24 C26 120.5(2) . . ?
C22 C24 H24A 119.8 . . ?
C26 C24 H24A 119.8 . . ?
C23 C25 C26 120.0(2) . . ?
C23 C25 H25A 120.0 . . ?
C26 C25 H25A 120.0 . . ?
C25 C26 C24 119.2(2) . . ?
C25 C26 C27 117.8(2) . . ?
C24 C26 C27 123.0(2) . . ?
O3 C27 O4 123.5(2) . . ?
O3 C27 C26 124.2(2) . . ?
O4 C27 C26 112.3(2) . . ?
O4 C28 C29 113.3(3) . . ?
O4 C28 H28A 108.9 . . ?
C29 C28 H28A 108.9 . . ?
O4 C28 H28B 108.9 . . ?
C29 C28 H28B 108.9 . . ?
H28A C28 H28B 107.7 . . ?
C28 C29 H29A 109.5 . . ?
C28 C29 H29B 109.5 . . ?
H29A C29 H29B 109.5 . . ?
C28 C29 H29C 109.5 . . ?
H29A C29 H29C 109.5 . . ?
H29B C29 H29C 109.5 . . ?

loop_
_geom_bond_atom_site_label_1
_geom_bond_atom_site_label_2
_geom_bond_distance
_geom_bond_site_symmetry_2
_geom_bond_publ_flag
N1 C2 1.371(4) . ?
N1 C5 1.377(3) . ?
N1 H1 0.82(2) . ?
N2 C10 1.368(3) . ?
N2 C7 1.374(3) . ?
N2 H2 0.82(2) . ?
O1 C17 1.208(3) . ?
O2 C17 1.340(3) . ?
O2 C18 1.454(4) . ?
O3 C27 1.217(3) . ?
O4 C27 1.345(3) . ?
O4 C28 1.472(3) . ?
C1 C2 1.403(4) . ?
C1 C10 1.409(4) 3_656 ?
C1 C11 1.499(4) . ?
C2 C3 1.444(4) . ?
C3 C4 1.350(4) . ?
C3 H3A 0.9500 . ?
C4 C5 1.443(4) . ?
C4 H4A 0.9500 . ?
C5 C6 1.400(4) . ?
C6 C7 1.397(4) . ?
C6 C21 1.502(4) . ?
C7 C8 1.438(4) . ?
C8 C9 1.355(4) . ?
C8 H8A 0.9500 . ?
C9 C10 1.437(4) . ?
C9 H9A 0.9500 . ?
C10 C1 1.409(4) 3_656 ?
C11 C12 1.389(4) . ?
C11 C13 1.402(4) . ?
C12 C14 1.381(4) . ?
C12 H12A 0.9500 . ?
C13 C15 1.383(4) . ?
C13 H13A 0.9500 . ?
C14 C16 1.395(4) . ?
C14 H14A 0.9500 . ?
C15 C16 1.390(4) . ?
C15 H15A 0.9500 . ?
C16 C17 1.496(4) . ?
C18 C19B 1.333(12) . ?
C18 C19A 1.463(5) . ?
C18 H18A 0.9899 . ?
C18 H18B 0.9902 . ?
C18 H18C 0.9900 . ?
C18 H18D 0.9902 . ?
C19A H19A 0.9800 . ?
C19A H19B 0.9800 . ?
C19A H19C 0.9800 . ?
C19B H19D 0.9800 . ?
C19B H19E 0.9800 . ?
C19B H19F 0.9800 . ?
C21 C22 1.390(4) . ?
C21 C23 1.401(4) . ?
C22 C24 1.386(4) . ?
C22 H22A 0.9500 . ?
C23 C25 1.389(4) . ?
C23 H23A 0.9500 . ?
C24 C26 1.402(4) . ?
C24 H24A 0.9500 . ?
C25 C26 1.393(4) . ?
C25 H25A 0.9500 . ?
C26 C27 1.493(4) . ?
C28 C29 1.513(4) . ?
C28 H28A 0.9900 . ?
C28 H28B 0.9900 . ?
C29 H29A 0.9800 . ?
C29 H29B 0.9800 . ?
C29 H29C 0.9800 . ?
